data_7106175
loop_
_publ_author_name
'Emily Y. Tsui'
'Jacob S. Kanady'
'Michael W.Day'
'Theodor Agapie'

_publ_section_title
;
 Trinuclear first row transition metal complexes of a hexapyridyl,
 trialkoxy 1,3,5-triarylbenzene ligand
;
_journal_name_full Chem.Commun.
_journal_page_first 4189
_journal_paper_doi 10.1039/c0cc05608a
_journal_volume 47
_journal_year 2011
_chemical_absolute_configuration ad
_chemical_formula_moiety 'C63 H48 N6 Ni3 O9'
_chemical_formula_sum 'C63 H48 N6 Ni3 O9'
_chemical_formula_weight 1209.20
_chemical_name_systematic
;

?

;
_space_group_IT_number 146
_symmetry_cell_setting trigonal
_symmetry_space_group_name_Hall 'R 3'
_symmetry_space_group_name_H-M 'R 3 :H'
_atom_sites_solution_hydrogens geom
_atom_sites_solution_primary direct
_atom_sites_solution_secondary difmap
_audit_creation_method SHELXL-97
_cell_angle_alpha 90.00
_cell_angle_beta 90.00
_cell_angle_gamma 120.00
_cell_formula_units_Z 3
_cell_length_a 20.7019(9)
_cell_length_b 20.7019(9)
_cell_length_c 10.6229(6)
_cell_measurement_reflns_used 9969
_cell_measurement_temperature 100(2)
_cell_measurement_theta_max 27.90
_cell_measurement_theta_min 2.23
_cell_volume 3942.7(3)
_computing_cell_refinement 'Bruker SAINT-Plus v7.66A'
_computing_data_collection 'Bruker APEX2 v2009.7-0'
_computing_data_reduction 'Bruker SAINT-Plus v7.66A'
_computing_molecular_graphics 'Bruker XP v5.1'
_computing_publication_material 'Bruker XCIF 2008'
_computing_structure_refinement 'SHELXL-97 (Sheldrick, 2008)'
_computing_structure_solution 'SHELXS-97 (Sheldrick, 2008)'
_diffrn_ambient_temperature 100(2)
_diffrn_measured_fraction_theta_full 1.000
_diffrn_measured_fraction_theta_max 1.000
_diffrn_measurement_device_type 'Bruker KAPPA APEX II'
_diffrn_measurement_method '\w scans; 9 settings'
_diffrn_radiation_monochromator graphite
_diffrn_radiation_source 'fine-focus sealed tube'
_diffrn_radiation_type MoK\a
_diffrn_radiation_wavelength 0.71073
_diffrn_reflns_av_R_equivalents 0.0395
_diffrn_reflns_av_sigmaI/netI 0.0323
_diffrn_reflns_limit_h_max 29
_diffrn_reflns_limit_h_min -29
_diffrn_reflns_limit_k_max 29
_diffrn_reflns_limit_k_min -28
_diffrn_reflns_limit_l_max 15
_diffrn_reflns_limit_l_min -15
_diffrn_reflns_number 27943
_diffrn_reflns_theta_full 30.16
_diffrn_reflns_theta_max 30.16
_diffrn_reflns_theta_min 1.97
_exptl_absorpt_coefficient_mu 1.132
_exptl_absorpt_correction_T_max 0.8668
_exptl_absorpt_correction_T_min 0.8137
_exptl_absorpt_correction_type none
_exptl_crystal_colour 'Pale green'
_exptl_crystal_density_diffrn 1.528
_exptl_crystal_density_method 'not measured'
_exptl_crystal_description Fragment
_exptl_crystal_F_000 1872
_exptl_crystal_size_max 0.19
_exptl_crystal_size_mid 0.19
_exptl_crystal_size_min 0.13
_refine_diff_density_max 1.125
_refine_diff_density_min -0.713
_refine_diff_density_rms 0.076
_refine_ls_abs_structure_details 'Flack H D (1983), Acta Cryst. A39, 876-881'
_refine_ls_abs_structure_Flack -0.008(11)
_refine_ls_extinction_method none
_refine_ls_goodness_of_fit_ref 2.887
_refine_ls_hydrogen_treatment Riding
_refine_ls_matrix_type 'Full matrix'
_refine_ls_number_parameters 262
_refine_ls_number_reflns 5180
_refine_ls_number_restraints 1
_refine_ls_restrained_S_all 2.887
_refine_ls_R_factor_all 0.0497
_refine_ls_R_factor_gt 0.0443
_refine_ls_shift/su_max 0.001
_refine_ls_shift/su_mean 0.000
_refine_ls_structure_factor_coef Fsqd
_refine_ls_weighting_details w=1/s^2^(Fo^2^)
_refine_ls_weighting_scheme sigma
_refine_ls_wR_factor_gt 0.0690
_refine_ls_wR_factor_ref 0.0693
_reflns_number_gt 4654
_reflns_number_total 5180
_reflns_threshold_expression >2sigma(I)
_cod_data_source_file c0cc05608a.txt
_cod_data_source_block jsk03
_cod_depositor_comments
;
The following automatic conversions were performed:

'_symmetry_cell_setting' value 'Trigonal' changed to 'trigonal'
according to the built-in table from CIF Core dictionary named
'cif_core.dic' version 2.4.1 from
2010-06-29.

'_refine_ls_weighting_scheme' value 'Sigma' changed to
'sigma' according to the built-in table from CIF Core dictionary
named 'cif_core.dic' version 2.4.1 from 2010-06-29.

Automatic conversion script
Id: cif_fix_values 1646 2011-03-28 12:23:43Z adriana 

The following automatic conversions were performed:

'_atom_sites_solution_primary' value 'Direct methods' was changed to
'direct'.

'_atom_sites_solution_secondary' value 'Difference Fourier map' was
changed to 'difmap'.

'_atom_sites_solution_hydrogens' value 'Geometric positions' was
changed to 'geom'.

Automatic conversion script
Id: cif_fix_values 6452 2018-10-05 10:23:21Z andrius 
;
_cod_original_sg_symbol_H-M R3
_cod_database_code 7106175

loop_
_symmetry_equiv_pos_as_xyz
'x, y, z'
'-y, x-y, z'
'-x+y, -x, z'
'x+2/3, y+1/3, z+1/3'
'-y+2/3, x-y+1/3, z+1/3'
'-x+y+2/3, -x+1/3, z+1/3'
'x+1/3, y+2/3, z+2/3'
'-y+1/3, x-y+2/3, z+2/3'
'-x+y+1/3, -x+2/3, z+2/3'

loop_
_atom_site_label
_atom_site_type_symbol
_atom_site_fract_x
_atom_site_fract_y
_atom_site_fract_z
_atom_site_U_iso_or_equiv
_atom_site_adp_type
_atom_site_occupancy
_atom_site_symmetry_multiplicity
_atom_site_calc_flag
_atom_site_refinement_flags
_atom_site_disorder_assembly
_atom_site_disorder_group
Ni1 Ni 0.72122(2) 0.43572(2) 0.06433(3) 0.02707(10) Uani 1 1 d . . .
O1 O 0.62221(11) 0.37971(11) 0.1598(2) 0.0222(5) Uani 1 1 d . A .
N1 N 0.83175(15) 0.47855(15) -0.0042(3) 0.0334(7) Uani 1 1 d . A .
N2 N 0.72146(14) 0.51977(14) 0.1645(2) 0.0291(6) Uani 1 1 d . A .
C1 C 0.72433(16) 0.31836(17) 0.4128(2) 0.0259(7) Uani 1 1 d . . .
H1 H 0.7640 0.3078 0.4146 0.031 Uiso 1 1 calc R . .
C2 C 0.74034(17) 0.39129(17) 0.4115(3) 0.0250(7) Uani 1 1 d . . .
C3 C 0.81844(17) 0.45569(17) 0.3974(3) 0.0251(7) Uani 1 1 d . . .
C4 C 0.84665(18) 0.50738(17) 0.4933(3) 0.0307(8) Uani 1 1 d . . .
H4 H 0.8171 0.5000 0.5661 0.037 Uiso 1 1 calc R . .
C5 C 0.91750(17) 0.57027(17) 0.4860(3) 0.0338(8) Uani 1 1 d . . .
H5 H 0.9361 0.6050 0.5535 0.041 Uiso 1 1 calc R . .
C6 C 0.96108(18) 0.58181(18) 0.3780(3) 0.0298(8) Uani 1 1 d . . .
H6 H 1.0091 0.6248 0.3706 0.036 Uiso 1 1 calc R . .
C7 C 0.93308(17) 0.52996(17) 0.2833(3) 0.0293(8) Uani 1 1 d . . .
H7 H 0.9632 0.5377 0.2112 0.035 Uiso 1 1 calc R . .
C8 C 0.86205(16) 0.46598(16) 0.2877(3) 0.0264(7) Uani 1 1 d . . .
C9 C 0.83307(17) 0.41062(16) 0.1774(3) 0.0259(7) Uani 1 1 d . . .
C10 C 0.8709(2) 0.45240(17) 0.0551(3) 0.0339(9) Uani 1 1 d . . .
C11 C 0.93827(18) 0.46283(19) 0.0050(3) 0.0401(9) Uani 1 1 d . A .
H11 H 0.9657 0.4443 0.0485 0.048 Uiso 1 1 calc R . .
C12 C 0.96432(19) 0.5000(2) -0.1072(3) 0.0526(11) Uani 1 1 d . . .
H12 H 1.0096 0.5068 -0.1420 0.063 Uiso 1 1 calc R A .
C13 C 0.9245(2) 0.5272(2) -0.1688(3) 0.0568(13) Uani 1 1 d . A .
H13 H 0.9419 0.5528 -0.2466 0.068 Uiso 1 1 calc R . .
C14 C 0.8592(2) 0.5169(2) -0.1163(3) 0.0495(11) Uani 1 1 d . . .
H14 H 0.8322 0.5366 -0.1581 0.059 Uiso 1 1 calc R A .
C15 C 0.65260(18) 0.50482(16) 0.2024(3) 0.0287(7) Uani 1 1 d . . .
C16 C 0.64046(19) 0.55860(17) 0.2571(3) 0.0380(9) Uani 1 1 d . A .
H16 H 0.5918 0.5479 0.2806 0.046 Uiso 1 1 calc R . .
C17 C 0.7028(2) 0.62951(19) 0.2764(4) 0.0479(10) Uani 1 1 d . . .
H17 H 0.6965 0.6672 0.3157 0.057 Uiso 1 1 calc R A .
C18 C 0.77261(19) 0.64541(19) 0.2396(3) 0.0425(9) Uani 1 1 d . A .
H18 H 0.8149 0.6934 0.2522 0.051 Uiso 1 1 calc R . .
C19 C 0.77897(19) 0.58750(18) 0.1824(3) 0.0342(8) Uani 1 1 d . . .
H19 H 0.8269 0.5975 0.1553 0.041 Uiso 1 1 calc R A .
O2A O 0.6859(3) 0.4648(3) -0.0966(4) 0.0270(9) Uani 0.7406(18) 1 d P A 1
O3A O 0.7563(2) 0.5889(2) -0.1154(4) 0.0724(13) Uani 0.7406(18) 1 d P A 1
C20A C 0.7072(3) 0.5260(3) -0.1553(6) 0.0533(16) Uani 0.7406(18) 1 d P A 1
C21A C 0.6790(3) 0.5265(3) -0.2908(5) 0.0646(19) Uani 0.7406(18) 1 d P A 1
H21A H 0.7213 0.5596 -0.3443 0.097 Uiso 0.7406(18) 1 calc PR A 1
H21B H 0.6432 0.5443 -0.2882 0.097 Uiso 0.7406(18) 1 calc PR A 1
H21C H 0.6547 0.4758 -0.3253 0.097 Uiso 0.7406(18) 1 calc PR A 1
O2B O 0.7666(10) 0.3181(10) -0.1321(15) 0.054(6) Uiso 0.2594(18) 1 d P . -2
O3B O 0.6790(6) 0.3330(10) -0.0520(4) 0.0017(19) Uiso 0.2594(18) 1 d P . -2
C20B C 0.7163(6) 0.3318(6) -0.1391(10) 0.017(2) Uiso 0.2594(18) 1 d P . -2
C21B C 0.7019(6) 0.3471(8) -0.2598(10) 0.030(3) Uiso 0.2594(18) 1 d P A -2
H21D H 0.7080 0.3972 -0.2619 0.045 Uiso 0.2594(18) 1 calc PR A -2
H21E H 0.6507 0.3104 -0.2837 0.045 Uiso 0.2594(18) 1 calc PR A -2
H21F H 0.7369 0.3447 -0.3191 0.045 Uiso 0.2594(18) 1 calc PR A -2

loop_
_atom_site_aniso_label
_atom_site_aniso_U_11
_atom_site_aniso_U_22
_atom_site_aniso_U_33
_atom_site_aniso_U_23
_atom_site_aniso_U_13
_atom_site_aniso_U_12
Ni1 0.0281(2) 0.0244(2) 0.0292(2) 0.0026(2) -0.0019(2) 0.0134(2)
O1 0.0229(12) 0.0213(12) 0.0230(13) 0.0007(10) 0.0007(10) 0.0116(10)
N1 0.0367(17) 0.0293(16) 0.0260(16) 0.0027(13) -0.0046(14) 0.0103(14)
N2 0.0299(15) 0.0263(15) 0.0269(16) -0.0025(12) -0.0009(13) 0.0109(13)
C1 0.0275(18) 0.0344(18) 0.0201(17) -0.0008(14) -0.0013(13) 0.0186(16)
C2 0.0322(18) 0.0256(17) 0.0122(15) 0.0028(13) 0.0021(13) 0.0106(15)
C3 0.0287(18) 0.0244(17) 0.0255(18) -0.0004(14) -0.0064(14) 0.0157(14)
C4 0.038(2) 0.0333(19) 0.0232(18) -0.0038(15) -0.0064(15) 0.0198(17)
C5 0.0322(19) 0.0275(18) 0.040(2) -0.0049(16) -0.0132(16) 0.0135(16)
C6 0.0300(18) 0.0257(18) 0.035(2) -0.0009(16) -0.0115(16) 0.0150(16)
C7 0.0282(19) 0.0317(19) 0.0281(18) 0.0117(15) 0.0003(15) 0.0150(16)
C8 0.0258(18) 0.0252(17) 0.0315(19) 0.0042(15) -0.0019(15) 0.0153(15)
C9 0.0316(19) 0.0274(17) 0.0221(18) 0.0042(13) 0.0050(14) 0.0173(15)
C10 0.031(2) 0.0298(19) 0.033(2) -0.0048(16) -0.0002(15) 0.0088(17)
C11 0.0280(19) 0.043(2) 0.037(2) -0.0029(18) 0.0079(17) 0.0089(17)
C12 0.027(2) 0.066(3) 0.038(2) -0.001(2) 0.0068(18) 0.002(2)
C13 0.034(2) 0.075(3) 0.024(2) 0.018(2) 0.0031(17) -0.001(2)
C14 0.051(3) 0.043(2) 0.031(2) 0.0104(18) -0.0024(19) 0.007(2)
C15 0.0331(19) 0.0273(18) 0.0271(19) 0.0012(14) -0.0021(15) 0.0162(16)
C16 0.033(2) 0.0266(19) 0.049(2) -0.0003(17) 0.0106(18) 0.0111(17)
C17 0.060(3) 0.031(2) 0.054(3) -0.0103(18) 0.004(2) 0.024(2)
C18 0.036(2) 0.029(2) 0.059(3) -0.0038(18) 0.0060(18) 0.0134(17)
C19 0.0292(19) 0.033(2) 0.032(2) 0.0004(16) -0.0009(16) 0.0092(16)
O2A 0.035(2) 0.031(2) 0.019(2) 0.010(2) 0.0018(18) 0.0192(19)
O3A 0.106(4) 0.042(2) 0.058(3) -0.001(2) 0.002(2) 0.028(2)
C20A 0.056(4) 0.050(4) 0.069(4) 0.019(3) 0.027(3) 0.038(3)
C21A 0.077(4) 0.082(4) 0.064(4) -0.019(3) -0.046(3) 0.061(4)

loop_
_atom_type_symbol
_atom_type_description
_atom_type_scat_dispersion_real
_atom_type_scat_dispersion_imag
_atom_type_scat_source
C C 0.0033 0.0016 'International Tables Vol C Tables 4.2.6.8 and 6.1.1.4'
H H 0.0000 0.0000 'International Tables Vol C Tables 4.2.6.8 and 6.1.1.4'
N N 0.0061 0.0033 'International Tables Vol C Tables 4.2.6.8 and 6.1.1.4'
O O 0.0106 0.0060 'International Tables Vol C Tables 4.2.6.8 and 6.1.1.4'
Ni Ni 0.3393 1.1124 'International Tables Vol C Tables 4.2.6.8 and 6.1.1.4'

loop_
_geom_angle_atom_site_label_1
_geom_angle_atom_site_label_2
_geom_angle_atom_site_label_3
_geom_angle
_geom_angle_site_symmetry_1
_geom_angle_site_symmetry_3
_geom_angle_publ_flag
O1 Ni1 O3B 87.8(2) 3_665 2_655 yes
O1 Ni1 N2 114.18(9) 3_665 . yes
O3B Ni1 N2 149.3(4) 2_655 . yes
O1 Ni1 O1 88.78(12) 3_665 . yes
O3B Ni1 O1 81.1(4) 2_655 . yes
N2 Ni1 O1 78.43(9) . . yes
O1 Ni1 O2A 153.73(15) 3_665 . yes
O3B Ni1 O2A 69.5(2) 2_655 . yes
N2 Ni1 O2A 91.90(16) . . yes
O1 Ni1 O2A 100.09(14) . . yes
O1 Ni1 N1 76.89(10) 3_665 . yes
O3B Ni1 N1 99.2(4) 2_655 . yes
N2 Ni1 N1 106.26(10) . . yes
O1 Ni1 N1 165.64(9) . . yes
O2A Ni1 N1 93.38(14) . . yes
O1 Ni1 O3B 78.0(2) 3_665 . yes
O3B Ni1 O3B 11.0(4) 2_655 . yes
N2 Ni1 O3B 159.7(2) . . yes
O1 Ni1 O3B 86.0(3) . . yes
O2A Ni1 O3B 78.0(3) . . yes
N1 Ni1 O3B 92.0(2) . . yes
O1 Ni1 O2B 142.7(4) 3_665 2_655 yes
O3B Ni1 O2B 59.3(5) 2_655 2_655 yes
N2 Ni1 O2B 103.0(4) . 2_655 yes
O1 Ni1 O2B 101.7(5) . 2_655 yes
O2A Ni1 O2B 11.1(5) . 2_655 yes
N1 Ni1 O2B 90.6(5) . 2_655 yes
O3B Ni1 O2B 67.3(5) . 2_655 yes
O1 Ni1 C20B 114.7(3) 3_665 2_655 yes
O3B Ni1 C20B 30.1(3) 2_655 2_655 yes
N2 Ni1 C20B 130.5(3) . 2_655 yes
O1 Ni1 C20B 95.1(3) . 2_655 yes
O2A Ni1 C20B 40.3(3) . 2_655 yes
N1 Ni1 C20B 92.0(3) . 2_655 yes
O3B Ni1 C20B 37.7(3) . 2_655 yes
O2B Ni1 C20B 29.6(4) 2_655 2_655 yes
C9 O1 Ni1 116.94(18) 2_655 2_655 ?
C9 O1 Ni1 112.36(17) 2_655 . ?
Ni1 O1 Ni1 104.20(10) 2_655 . ?
C10 N1 C14 118.7(3) . . ?
C10 N1 Ni1 114.5(2) . . ?
C14 N1 Ni1 125.4(3) . . ?
C19 N2 C15 118.9(3) . . ?
C19 N2 Ni1 126.7(2) . . ?
C15 N2 Ni1 113.9(2) . . ?
C2 C1 C2 121.1(3) . 3_665 ?
C1 C2 C1 118.8(3) . 2_655 ?
C1 C2 C3 122.5(3) . . ?
C1 C2 C3 118.5(3) 2_655 . ?
C4 C3 C8 119.9(3) . . ?
C4 C3 C2 117.8(3) . . ?
C8 C3 C2 122.3(3) . . ?
C3 C4 C5 121.6(3) . . ?
C4 C5 C6 119.4(3) . . ?
C7 C6 C5 118.8(3) . . ?
C6 C7 C8 123.3(3) . . ?
C7 C8 C3 117.0(3) . . ?
C7 C8 C9 120.9(3) . . ?
C3 C8 C9 122.1(3) . . ?
O1 C9 C8 113.4(2) 3_665 . ?
O1 C9 C10 107.3(3) 3_665 . ?
C8 C9 C10 109.0(2) . . ?
O1 C9 C15 108.1(2) 3_665 3_665 ?
C8 C9 C15 109.0(2) . 3_665 ?
C10 C9 C15 110.0(2) . 3_665 ?
N1 C10 C11 121.0(3) . . ?
N1 C10 C9 112.6(3) . . ?
C11 C10 C9 126.4(3) . . ?
C12 C11 C10 119.8(4) . . ?
C13 C12 C11 119.7(4) . . ?
C12 C13 C14 119.2(3) . . ?
C13 C14 N1 121.7(4) . . ?
N2 C15 C16 122.1(3) . . ?
N2 C15 C9 114.0(3) . 2_655 ?
C16 C15 C9 123.8(3) . 2_655 ?
C15 C16 C17 117.4(3) . . ?
C18 C17 C16 121.2(3) . . ?
C17 C18 C19 117.1(3) . . ?
N2 C19 C18 123.2(3) . . ?
C20A O2A Ni1 134.2(4) . . ?
O3A C20A O2A 124.2(6) . . ?
O3A C20A C21A 114.6(5) . . ?
O2A C20A C21A 120.9(6) . . ?
C20B O2B Ni1 80.4(11) . 3_665 ?
C20B O3B Ni1 92.5(8) . 3_665 ?
C20B O3B Ni1 119.6(11) . . ?
Ni1 O3B Ni1 96.4(3) 3_665 . ?
O3B C20B O2B 126.0(13) . . ?
O3B C20B C21B 119.3(11) . . ?
O2B C20B C21B 114.7(12) . . ?
O3B C20B Ni1 57.4(6) . 3_665 ?
O2B C20B Ni1 70.0(10) . 3_665 ?
C21B C20B Ni1 166.9(9) . 3_665 ?

loop_
_geom_bond_atom_site_label_1
_geom_bond_atom_site_label_2
_geom_bond_distance
_geom_bond_site_symmetry_2
_geom_bond_publ_flag
Ni1 O1 1.983(2) 3_665 yes
Ni1 O3B 2.037(10) 2_655 yes
Ni1 N2 2.037(3) . yes
Ni1 O1 2.049(2) . yes
Ni1 O2A 2.064(4) . yes
Ni1 N1 2.127(3) . yes
Ni1 O3B 2.226(14) . yes
Ni1 O2B 2.303(17) 2_655 yes
Ni1 C20B 2.416(10) 2_655 yes
O1 C9 1.371(4) 2_655 ?
O1 Ni1 1.983(2) 2_655 ?
N1 C10 1.337(4) . ?
N1 C14 1.386(4) . ?
N2 C19 1.323(4) . ?
N2 C15 1.360(4) . ?
C1 C2 1.374(4) . ?
C1 C2 1.392(4) 3_665 ?
C2 C1 1.392(4) 2_655 ?
C2 C3 1.503(4) . ?
C3 C4 1.378(4) . ?
C3 C8 1.424(4) . ?
C4 C5 1.394(4) . ?
C5 C6 1.405(4) . ?
C6 C7 1.370(4) . ?
C7 C8 1.404(4) . ?
C8 C9 1.536(4) . ?
C9 O1 1.371(4) 3_665 ?
C9 C10 1.540(4) . ?
C9 C15 1.568(4) 3_665 ?
C10 C11 1.405(4) . ?
C11 C12 1.374(5) . ?
C12 C13 1.374(5) . ?
C13 C14 1.378(5) . ?
C15 C16 1.386(4) . ?
C15 C9 1.568(4) 2_655 ?
C16 C17 1.403(4) . ?
C17 C18 1.368(4) . ?
C18 C19 1.408(4) . ?
O2A C20A 1.277(6) . ?
O3A C20A 1.259(6) . ?
C20A C21A 1.555(7) . ?
O2B C20B 1.210(18) . ?
O2B Ni1 2.303(17) 3_665 ?
O3B C20B 1.212(11) . ?
O3B Ni1 2.037(10) 3_665 ?
C20B C21B 1.388(14) . ?
C20B Ni1 2.416(10) 3_665 ?
